data_2224802
loop_
_publ_author_name
'Fan, Zhen-Zhong'
'Wang, Guo-Ping'
'Li, Yu-Sheng'

_publ_section_title
Poly[aqua[\m~2~-<i>cis</i>-1,2-bis(4-pyridyl)ethylene-\k^2^<i>N</i>:<i>N</i>'](\m~2~-5-nitroisophthalato-\k^3^<i>O</i>:<i>O</i>',<i>O</i>'')nickel(II)]
_journal_coeditor_code WM2289
_journal_issue 1
_journal_name_full 'Acta Crystallographica Section E'
_journal_page_first m80
_journal_page_last m81
_journal_paper_doi 10.1107/S1600536809053872
_journal_volume 66
_journal_year 2010
_chemical_formula_iupac '[Ni (C8 H3 N O6) (C12 H10 N2) (H2 O)]'
_chemical_formula_moiety 'C20 H15 N3 Ni O7'
_chemical_formula_sum 'C20 H15 N3 Ni O7'
_chemical_formula_weight 468.06
_chemical_name_systematic
;
Poly[aqua[\m~2~-<i>cis</i>-1,2-bis(4-pyridyl)ethylene-
\k^2^<i>N</i>:<i>N</i>'](\m~2~-5-nitroisophthalato-
\k^3^<i>O</i>:<i>O</i>',<i>O</i>'')nickel(II)]
;
_space_group_IT_number 2
_symmetry_cell_setting triclinic
_symmetry_space_group_name_Hall '-P 1'
_symmetry_space_group_name_H-M 'P -1'
_atom_sites_solution_hydrogens geom
_atom_sites_solution_primary direct
_atom_sites_solution_secondary difmap
_audit_creation_method SHELXL-97
_cell_angle_alpha 109.9700(10)
_cell_angle_beta 90.1900(10)
_cell_angle_gamma 110.7270(10)
_cell_formula_units_Z 2
_cell_length_a 9.3723(6)
_cell_length_b 10.9947(7)
_cell_length_c 11.1704(8)
_cell_measurement_reflns_used 563
_cell_measurement_temperature 293(2)
_cell_measurement_theta_max 25.23
_cell_measurement_theta_min 2.30
_cell_volume 1001.68(12)
_computing_cell_refinement 'SAINT (Bruker, 2002)'
_computing_data_collection 'SMART (Bruker, 2002)'
_computing_data_reduction 'SAINT (Bruker, 2002)'
_computing_molecular_graphics 'SHELXTL (Sheldrick, 2008)'
_computing_publication_material 'SHELXTL (Sheldrick, 2008)'
_computing_structure_refinement 'SHELXL97 (Sheldrick, 2008)'
_computing_structure_solution 'SHELXS97 (Sheldrick, 2008)'
_diffrn_ambient_temperature 293(2)
_diffrn_measured_fraction_theta_full 0.983
_diffrn_measured_fraction_theta_max 0.983
_diffrn_measurement_device_type 'Bruker SMART CCD area-detector'
_diffrn_measurement_method '\f and \w scans'
_diffrn_radiation_monochromator graphite
_diffrn_radiation_source 'fine-focus sealed tube'
_diffrn_radiation_type MoK\a
_diffrn_radiation_wavelength 0.71073
_diffrn_reflns_av_R_equivalents 0.0114
_diffrn_reflns_av_sigmaI/netI 0.0227
_diffrn_reflns_limit_h_max 11
_diffrn_reflns_limit_h_min -10
_diffrn_reflns_limit_k_max 13
_diffrn_reflns_limit_k_min -13
_diffrn_reflns_limit_l_max 12
_diffrn_reflns_limit_l_min -13
_diffrn_reflns_number 5380
_diffrn_reflns_theta_full 25.30
_diffrn_reflns_theta_max 25.30
_diffrn_reflns_theta_min 1.96
_diffrn_standards_number 0
_exptl_absorpt_coefficient_mu 1.017
_exptl_absorpt_correction_T_max 0.8624
_exptl_absorpt_correction_T_min 0.6688
_exptl_absorpt_correction_type multi-scan
_exptl_absorpt_process_details '(SADABS; Bruker, 2002)'
_exptl_crystal_colour green
_exptl_crystal_density_diffrn 1.552
_exptl_crystal_density_method 'not measured'
_exptl_crystal_description prism
_exptl_crystal_F_000 480
_exptl_crystal_size_max 0.43
_exptl_crystal_size_mid 0.24
_exptl_crystal_size_min 0.15
_refine_diff_density_max 1.046
_refine_diff_density_min -0.287
_refine_ls_extinction_method none
_refine_ls_goodness_of_fit_ref 1.044
_refine_ls_hydrogen_treatment mixed
_refine_ls_matrix_type full
_refine_ls_number_parameters 287
_refine_ls_number_reflns 3580
_refine_ls_number_restraints 1
_refine_ls_restrained_S_all 1.044
_refine_ls_R_factor_all 0.0334
_refine_ls_R_factor_gt 0.0313
_refine_ls_shift/su_max 0.001
_refine_ls_shift/su_mean 0.000
_refine_ls_structure_factor_coef Fsqd
_refine_ls_weighting_details 'w=1/[\s^2^(Fo^2^)+(0.0584P)^2^+0.2791P] where P=(Fo^2^+2Fc^2^)/3'
_refine_ls_weighting_scheme calc
_refine_ls_wR_factor_gt 0.0873
_refine_ls_wR_factor_ref 0.0887
_reflns_number_gt 3332
_reflns_number_total 3580
_reflns_threshold_expression I>2\s(I)
_cod_data_source_file wm2289.cif
_cod_data_source_block I
_cod_depositor_comments
;
The following automatic conversions were performed:
'_symmetry_cell_setting' value 'Triclinic' changed to 'triclinic'
according to '/home/saulius/struct/CIF-dictionaries/cif_core.dic'
dictionary named 'cif_core.dic' version 2.4.1 from 2010-06-29.

Automatic conversion script
Id: cif_fix_enum 1527 2010-12-29 10:47:43Z saulius 

The following automatic conversions were performed:

'_symmetry_cell_setting' value 'Triclinic' changed to 'triclinic'
according to /home/saulius/struct/CIF-dictionaries/cif_core.dic
dictionary named 'cif_core.dic' version 2.4.1 from 2010-06-29.

Automatic conversion script
Id: cif_fix_values 1715 2011-07-08 13:25:40Z adriana 
;
_cod_database_code 2224802
_cod_database_fobs_code 2224802

loop_
_symmetry_equiv_pos_as_xyz
'x, y, z'
'-x, -y, -z'

loop_
_atom_site_type_symbol
_atom_site_label
_atom_site_fract_x
_atom_site_fract_y
_atom_site_fract_z
_atom_site_U_iso_or_equiv
_atom_site_adp_type
_atom_site_calc_flag
_atom_site_refinement_flags
_atom_site_occupancy
_atom_site_disorder_assembly
_atom_site_disorder_group
Ni Ni1 -0.10441(3) 0.65566(2) 0.40788(2) 0.02504(11) Uani d . 1 . .
O O1 0.08218(16) 0.83742(14) 0.52003(14) 0.0310(3) Uani d . 1 . .
O O2 0.12955(16) 0.65335(15) 0.40496(14) 0.0317(3) Uani d . 1 . .
O O3 0.72083(17) 0.72162(16) 0.46313(14) 0.0335(3) Uani d . 1 . .
O O4 0.7598(2) 0.76834(19) 0.67483(15) 0.0452(4) Uani d . 1 . .
O O5 0.7148(2) 1.2514(2) 0.8534(2) 0.0669(6) Uani d . 1 . .
O O6 0.4914(3) 1.2513(2) 0.8145(3) 0.0922(9) Uani d . 1 . .
O O7 -0.10853(19) 0.59321(17) 0.56426(15) 0.0368(4) Uani d D 1 . .
H H7C -0.1478 0.6361 0.6203 0.055 Uiso calc R 1 . .
N N1 -0.2423(2) 0.45995(18) 0.28631(17) 0.0310(4) Uani d . 1 . .
N N2 -0.0886(2) 0.73429(18) 0.26156(16) 0.0295(4) Uani d . 1 . .
N N3 0.5841(2) 1.1956(2) 0.79624(19) 0.0459(5) Uani d . 1 . .
C C1 0.1744(2) 0.7762(2) 0.48722(19) 0.0267(4) Uani d . 1 . .
C C2 0.3389(2) 0.8505(2) 0.55081(19) 0.0274(4) Uani d . 1 . .
C C3 0.4422(2) 0.7831(2) 0.52789(19) 0.0288(4) Uani d . 1 . .
H H3 0.4126 0.6938 0.4655 0.035 Uiso calc R 1 . .
C C4 0.5902(2) 0.8484(2) 0.59767(18) 0.0291(4) Uani d . 1 . .
C C5 0.6353(2) 0.9824(2) 0.6881(2) 0.0328(5) Uani d . 1 . .
H H5 0.7322 1.0259 0.7372 0.039 Uiso calc R 1 . .
C C6 0.5339(2) 1.0506(2) 0.70426(19) 0.0314(4) Uani d . 1 . .
C C7 0.3861(2) 0.9872(2) 0.63851(19) 0.0307(4) Uani d . 1 . .
H H7A 0.3195 1.0348 0.6525 0.037 Uiso calc R 1 . .
C C8 0.6993(2) 0.7724(2) 0.57767(19) 0.0296(4) Uani d . 1 . .
C C9 -0.1887(3) 0.3572(2) 0.2488(2) 0.0427(6) Uani d . 1 . .
H H9 -0.0886 0.3762 0.2815 0.051 Uiso calc R 1 . .
C C10 -0.2739(3) 0.2259(2) 0.1648(2) 0.0444(6) Uani d . 1 . .
H H10 -0.2310 0.1581 0.1412 0.053 Uiso calc R 1 . .
C C11 -0.4237(3) 0.1925(2) 0.1143(2) 0.0363(5) Uani d . 1 . .
C C12 -0.4787(3) 0.2997(3) 0.1542(2) 0.0475(6) Uani d . 1 . .
H H12 -0.5788 0.2831 0.1235 0.057 Uiso calc R 1 . .
C C13 -0.3868(3) 0.4297(2) 0.2382(2) 0.0436(6) Uani d . 1 . .
H H13 -0.4263 0.4998 0.2628 0.052 Uiso calc R 1 . .
C C14 -0.5208(3) 0.0535(3) 0.0252(2) 0.0428(5) Uani d . 1 . .
C C15 -0.0938(3) 0.6642(2) 0.1362(2) 0.0435(6) Uani d . 1 . .
H H15 -0.1075 0.5704 0.1097 0.052 Uiso calc R 1 . .
C C16 -0.0798(3) 0.7238(3) 0.0449(2) 0.0478(6) Uani d . 1 . .
H H16 -0.0861 0.6701 -0.0412 0.057 Uiso calc R 1 . .
C C17 -0.0564(3) 0.8640(2) 0.0810(2) 0.0354(5) Uani d . 1 . .
C C18 -0.0545(2) 0.9364(2) 0.2110(2) 0.0322(5) Uani d . 1 . .
H H18 -0.0422 1.0300 0.2400 0.039 Uiso calc R 1 . .
C C19 -0.0710(2) 0.8682(2) 0.2961(2) 0.0309(4) Uani d . 1 . .
H H19 -0.0697 0.9182 0.3824 0.037 Uiso calc R 1 . .
C C20 -0.0330(3) 0.9319(2) -0.0139(2) 0.0388(5) Uani d . 1 . .
H H20 -0.0673 0.8748 -0.1000 0.047 Uiso calc R 1 . .
H H14 -0.618(3) 0.041(3) 0.004(3) 0.047 Uiso d . 1 . .
H H7B -0.133(3) 0.5144(15) 0.564(3) 0.058 Uiso d D 1 . .

loop_
_atom_site_aniso_label
_atom_site_aniso_U_11
_atom_site_aniso_U_22
_atom_site_aniso_U_33
_atom_site_aniso_U_12
_atom_site_aniso_U_13
_atom_site_aniso_U_23
Ni1 0.02416(16) 0.02304(16) 0.02844(16) 0.01047(11) 0.00144(10) 0.00846(11)
O1 0.0250(7) 0.0272(7) 0.0388(8) 0.0123(6) 0.0017(6) 0.0073(6)
O2 0.0295(8) 0.0274(8) 0.0372(8) 0.0142(6) 0.0026(6) 0.0072(6)
O3 0.0311(8) 0.0437(9) 0.0329(8) 0.0228(7) 0.0069(6) 0.0135(7)
O4 0.0518(10) 0.0629(11) 0.0355(8) 0.0384(9) 0.0058(7) 0.0179(8)
O5 0.0436(11) 0.0469(11) 0.0771(14) 0.0061(9) -0.0101(10) -0.0050(10)
O6 0.0737(16) 0.0553(13) 0.114(2) 0.0416(12) -0.0254(14) -0.0269(13)
O7 0.0449(9) 0.0370(9) 0.0391(8) 0.0229(8) 0.0077(7) 0.0189(7)
N1 0.0319(9) 0.0260(9) 0.0316(9) 0.0085(7) 0.0016(7) 0.0090(7)
N2 0.0318(9) 0.0297(9) 0.0308(9) 0.0145(8) 0.0059(7) 0.0125(7)
N3 0.0435(12) 0.0380(11) 0.0462(11) 0.0147(10) 0.0013(9) 0.0043(9)
C1 0.0270(10) 0.0270(10) 0.0312(10) 0.0130(8) 0.0064(8) 0.0139(8)
C2 0.0252(10) 0.0300(10) 0.0301(10) 0.0116(8) 0.0048(8) 0.0135(8)
C3 0.0283(10) 0.0301(10) 0.0296(10) 0.0135(9) 0.0052(8) 0.0103(8)
C4 0.0246(10) 0.0365(12) 0.0318(10) 0.0144(9) 0.0082(8) 0.0163(9)
C5 0.0260(11) 0.0387(12) 0.0335(11) 0.0120(9) 0.0030(8) 0.0130(9)
C6 0.0305(11) 0.0299(11) 0.0312(10) 0.0114(9) 0.0052(8) 0.0084(9)
C7 0.0295(11) 0.0317(11) 0.0364(11) 0.0168(9) 0.0089(9) 0.0137(9)
C8 0.0238(10) 0.0314(11) 0.0346(11) 0.0111(9) 0.0036(8) 0.0127(9)
C9 0.0386(13) 0.0323(12) 0.0490(13) 0.0135(10) -0.0102(10) 0.0054(10)
C10 0.0458(14) 0.0309(12) 0.0492(14) 0.0160(11) -0.0063(11) 0.0045(10)
C11 0.0381(12) 0.0295(11) 0.0323(11) 0.0057(9) 0.0034(9) 0.0079(9)
C12 0.0296(12) 0.0428(14) 0.0534(14) 0.0097(10) -0.0032(10) 0.0020(11)
C13 0.0328(12) 0.0363(12) 0.0517(14) 0.0142(10) 0.0003(10) 0.0030(11)
C14 0.0392(13) 0.0359(12) 0.0383(12) 0.0055(10) -0.0005(10) 0.0049(10)
C15 0.0657(17) 0.0315(12) 0.0374(12) 0.0226(11) 0.0145(11) 0.0130(10)
C16 0.0717(18) 0.0380(13) 0.0313(11) 0.0197(12) 0.0149(11) 0.0110(10)
C17 0.0340(12) 0.0387(12) 0.0363(11) 0.0129(10) 0.0078(9) 0.0178(10)
C18 0.0343(11) 0.0307(11) 0.0354(11) 0.0144(9) 0.0061(9) 0.0144(9)
C19 0.0323(11) 0.0306(11) 0.0314(10) 0.0144(9) 0.0046(8) 0.0107(9)
C20 0.0433(13) 0.0434(12) 0.0324(11) 0.0161(10) 0.0059(10) 0.0174(10)

loop_
_atom_type_symbol
_atom_type_description
_atom_type_scat_dispersion_real
_atom_type_scat_dispersion_imag
_atom_type_scat_source
C C 0.0033 0.0016 'International Tables Vol C Tables 4.2.6.8 and 6.1.1.4'
H H 0.0000 0.0000 'International Tables Vol C Tables 4.2.6.8 and 6.1.1.4'
N N 0.0061 0.0033 'International Tables Vol C Tables 4.2.6.8 and 6.1.1.4'
O O 0.0106 0.0060 'International Tables Vol C Tables 4.2.6.8 and 6.1.1.4'
Ni Ni 0.3393 1.1124 'International Tables Vol C Tables 4.2.6.8 and 6.1.1.4'

loop_
_geom_angle_atom_site_label_1
_geom_angle_atom_site_label_2
_geom_angle_atom_site_label_3
_geom_angle_site_symmetry_1
_geom_angle_site_symmetry_3
_geom_angle
_geom_angle_publ_flag
O3 Ni1 N1 1_455 . 95.70(7) ?
O3 Ni1 N2 1_455 . 89.29(6) ?
N1 Ni1 N2 . . 91.76(7) ?
O3 Ni1 O7 1_455 . 90.31(6) ?
N1 Ni1 O7 . . 92.91(7) ?
N2 Ni1 O7 . . 175.33(6) ?
O3 Ni1 O1 1_455 . 98.89(6) ?
N1 Ni1 O1 . . 165.38(6) ?
N2 Ni1 O1 . . 89.30(6) ?
O7 Ni1 O1 . . 86.16(6) ?
O3 Ni1 O2 1_455 . 159.73(6) ?
N1 Ni1 O2 . . 104.19(6) ?
N2 Ni1 O2 . . 93.84(6) ?
O7 Ni1 O2 . . 84.95(6) ?
O1 Ni1 O2 . . 61.19(5) ?
O3 Ni1 C1 1_455 . 129.22(6) ?
N1 Ni1 C1 . . 134.81(7) ?
N2 Ni1 C1 . . 93.28(7) ?
O7 Ni1 C1 . . 83.37(6) ?
O1 Ni1 C1 . . 30.59(6) ?
O2 Ni1 C1 . . 30.66(6) ?
C1 O1 Ni1 . . 91.05(12) ?
C1 O2 Ni1 . . 86.48(11) ?
C8 O3 Ni1 . 1_655 125.17(13) ?
Ni1 O7 H7C . . 109.5 ?
Ni1 O7 H7B . . 128(2) ?
H7C O7 H7B . . 108.7 ?
C9 N1 C13 . . 117.23(19) ?
C9 N1 Ni1 . . 120.54(15) ?
C13 N1 Ni1 . . 122.20(15) ?
C19 N2 C15 . . 116.78(18) ?
C19 N2 Ni1 . . 116.73(14) ?
C15 N2 Ni1 . . 126.49(15) ?
O6 N3 O5 . . 123.4(2) ?
O6 N3 C6 . . 118.2(2) ?
O5 N3 C6 . . 118.3(2) ?
O1 C1 O2 . . 121.02(18) ?
O1 C1 C2 . . 118.64(18) ?
O2 C1 C2 . . 120.31(17) ?
O1 C1 Ni1 . . 58.36(10) ?
O2 C1 Ni1 . . 62.86(10) ?
C2 C1 Ni1 . . 173.30(14) ?
C3 C2 C7 . . 119.69(19) ?
C3 C2 C1 . . 121.18(18) ?
C7 C2 C1 . . 119.07(18) ?
C2 C3 C4 . . 120.61(19) ?
C2 C3 H3 . . 119.7 ?
C4 C3 H3 . . 119.7 ?
C5 C4 C3 . . 119.60(18) ?
C5 C4 C8 . . 119.83(18) ?
C3 C4 C8 . . 120.55(18) ?
C4 C5 C6 . . 118.92(19) ?
C4 C5 H5 . . 120.5 ?
C6 C5 H5 . . 120.5 ?
C7 C6 C5 . . 122.42(19) ?
C7 C6 N3 . . 118.54(19) ?
C5 C6 N3 . . 119.04(19) ?
C6 C7 C2 . . 118.61(19) ?
C6 C7 H7A . . 120.7 ?
C2 C7 H7A . . 120.7 ?
O4 C8 O3 . . 127.14(19) ?
O4 C8 C4 . . 117.32(18) ?
O3 C8 C4 . . 115.52(17) ?
N1 C9 C10 . . 123.1(2) ?
N1 C9 H9 . . 118.5 ?
C10 C9 H9 . . 118.5 ?
C9 C10 C11 . . 120.5(2) ?
C9 C10 H10 . . 119.7 ?
C11 C10 H10 . . 119.7 ?
C10 C11 C12 . . 116.1(2) ?
C10 C11 C14 . . 123.0(2) ?
C12 C11 C14 . . 121.0(2) ?
C13 C12 C11 . . 120.5(2) ?
C13 C12 H12 . . 119.7 ?
C11 C12 H12 . . 119.7 ?
N1 C13 C12 . . 122.6(2) ?
N1 C13 H13 . . 118.7 ?
C12 C13 H13 . . 118.7 ?
C14 C14 C11 2_455 . 126.5(3) ?
C14 C14 H14 2_455 . 117.9(18) ?
C11 C14 H14 . . 115.6(18) ?
N2 C15 C16 . . 123.3(2) ?
N2 C15 H15 . . 118.3 ?
C16 C15 H15 . . 118.3 ?
C15 C16 C17 . . 120.0(2) ?
C15 C16 H16 . . 120.0 ?
C17 C16 H16 . . 120.0 ?
C16 C17 C18 . . 116.7(2) ?
C16 C17 C20 . . 121.1(2) ?
C18 C17 C20 . . 122.2(2) ?
C19 C18 C17 . . 119.4(2) ?
C19 C18 H18 . . 120.3 ?
C17 C18 H18 . . 120.3 ?
N2 C19 C18 . . 123.63(19) ?
N2 C19 H19 . . 118.2 ?
C18 C19 H19 . . 118.2 ?
C20 C20 C17 2_575 . 124.9(3) ?
C20 C20 H20 2_575 . 117.6 ?
C17 C20 H20 . . 117.6 ?

loop_
_geom_bond_atom_site_label_1
_geom_bond_atom_site_label_2
_geom_bond_site_symmetry_2
_geom_bond_distance
_geom_bond_publ_flag
Ni1 O3 1_455 2.0326(14) y
Ni1 N1 . 2.0417(17) y
Ni1 N2 . 2.0777(17) y
Ni1 O7 . 2.0797(15) y
Ni1 O1 . 2.1031(14) y
Ni1 O2 . 2.2021(14) y
Ni1 C1 . 2.470(2) ?
O1 C1 . 1.257(2) ?
O2 C1 . 1.262(2) ?
O3 C8 . 1.258(2) ?
O3 Ni1 1_655 2.0326(14) ?
O4 C8 . 1.244(3) ?
O5 N3 . 1.217(3) ?
O6 N3 . 1.210(3) ?
O7 H7C . 0.8200 ?
O7 H7B . 0.814(10) ?
N1 C9 . 1.335(3) ?
N1 C13 . 1.337(3) ?
N2 C19 . 1.336(3) ?
N2 C15 . 1.339(3) ?
N3 C6 . 1.471(3) ?
C1 C2 . 1.501(3) ?
C2 C3 . 1.390(3) ?
C2 C7 . 1.391(3) ?
C3 C4 . 1.397(3) ?
C3 H3 . 0.9300 ?
C4 C5 . 1.382(3) ?
C4 C8 . 1.507(3) ?
C5 C6 . 1.383(3) ?
C5 H5 . 0.9300 ?
C6 C7 . 1.380(3) ?
C7 H7A . 0.9300 ?
C9 C10 . 1.363(3) ?
C9 H9 . 0.9300 ?
C10 C11 . 1.383(3) ?
C10 H10 . 0.9300 ?
C11 C12 . 1.388(3) ?
C11 C14 . 1.458(3) ?
C12 C13 . 1.368(3) ?
C12 H12 . 0.9300 ?
C13 H13 . 0.9300 ?
C14 C14 2_455 1.314(5) ?
C14 H14 . 0.89(3) ?
C15 C16 . 1.372(3) ?
C15 H15 . 0.9300 ?
C16 C17 . 1.387(3) ?
C16 H16 . 0.9300 ?
C17 C18 . 1.394(3) ?
C17 C20 . 1.468(3) ?
C18 C19 . 1.377(3) ?
C18 H18 . 0.9300 ?
C19 H19 . 0.9300 ?
C20 C20 2_575 1.322(5) ?
C20 H20 . 0.9300 ?

loop_
_geom_hbond_atom_site_label_D
_geom_hbond_atom_site_label_H
_geom_hbond_atom_site_label_A
_geom_hbond_site_symmetry_A
_geom_hbond_distance_DH
_geom_hbond_distance_HA
_geom_hbond_distance_DA
_geom_hbond_angle_DHA
O7 H7C O4 1_455 0.82 1.88 2.612(2) 148.5
O7 H7B O2 2_566 0.814(10) 1.999(13) 2.786(2) 163(3)
